data_2104677
loop_
_publ_author_name
'Bell, A. M. T.'
'Knight, K. S.'
'Henderson, C. M. B.'
'Fitch, A. N.'

_publ_section_title
;
 Revision of the structure of Cs~2~CuSi~5~O~12~ leucite as orthorhombic
 <i>Pbca</i>
;
_journal_coeditor_code HW5006
_journal_issue 1
_journal_name_full 'Acta Crystallographica Section B'
_journal_page_first 51
_journal_page_last 59
_journal_paper_doi 10.1107/S0108768109054895
_journal_volume 66
_journal_year 2010
_chemical_formula_structural 'Cs8 Cu4 Si20 O48'
_chemical_formula_sum 'Cs8 Cu4 O48 Si20'
_chemical_formula_weight 2647.08
_chemical_name_common 'cesium copper leucite'
_space_group_IT_number 230
_symmetry_cell_setting cubic
_symmetry_space_group_name_Hall '-I 4bd 2c 3'
_symmetry_space_group_name_H-M 'I a -3 d'
_cell_angle_alpha 90.0
_cell_angle_beta 90.0
_cell_angle_gamma 90.0
_cell_formula_units_Z 2
_cell_length_a 13.6322(4)
_cell_length_b 13.6322
_cell_length_c 13.6322
_cell_measurement_temperature 298
_cell_volume 2533.37(7)
_computing_data_collection 'local software'
_computing_data_reduction 'local software'
_computing_molecular_graphics 'VESTA (Momma & Izumi, 2008)'
_computing_publication_material 'encifer (CCDC, 2008)'
_computing_structure_refinement 'GSAS (Larson & Von Dreele (2004) and EXPGUI (Toby, 2001)'
_diffrn_ambient_temperature 298
_diffrn_measurement_device_type 'In-house design'
_diffrn_radiation_monochromator 'Si(111) channel-cut crystal'
_diffrn_radiation_wavelength 1.7974
_exptl_absorpt_correction_T_max 1.00000
_exptl_absorpt_correction_T_min 1.00000
_exptl_absorpt_process_details
;   GSAS Absorption/surface roughness correction: function number 0
 No correction is applied.
;
_exptl_crystal_density_diffrn 3.470
_exptl_crystal_density_method 'not measured'
_pd_block_diffractogram_id cscudry
_pd_calc_method 'Rietveld Refinement'
_pd_char_colour turquoise
_pd_instr_location ' 'Station 2.3, Daresbury Synchrotron Radiation Source''
_pd_meas_scan_method step
_pd_phase_name Cs2CuSi5O12
_pd_prep_pressure 100
_pd_prep_temperature 683
_pd_proc_info_datetime 2009-08-06T15:14:07
_pd_proc_info_excluded_regions ' ?'
_pd_proc_ls_background_function
;   GSAS Background function number 1 with  7 terms.
 Shifted Chebyshev function of 1st kind
      1:    173.212     2:   -111.979     3:    73.2723     4:   -26.9358
      5:    12.7685     6:   -6.12662     7:    10.3267
;
_pd_proc_ls_peak_cutoff 0.01000
_pd_proc_ls_profile_function
;
 CW Profile function number 2 with  18 terms
 Profile coefficients for Simpson's rule integration of pseudovoigt function
 C.J. Howard (1982). J. Appl. Cryst.,15,615-620.
 P. Thompson, D.E. Cox & J.B. Hastings (1987). J. Appl. Cryst.,20,79-83.
 Peak tails are ignored  where the intensity is below 0.0100 times the peak
   Aniso. broadening axis   0.0   0.0   1.0
;
_pd_proc_ls_prof_R_factor 0.0824
_pd_proc_ls_prof_wR_expected 0.0674
_pd_proc_ls_prof_wR_factor 0.1110
_pd_spec_mounting ' 'silicon flat plate sample holder''
_pd_spec_mount_mode reflection
_pd_spec_shape flat_sheet
_pd_spec_size_axial 25
_pd_spec_size_thick 0.5
_refine_ls_goodness_of_fit_all 1.65
_refine_ls_matrix_type full
_refine_ls_number_parameters 20
_refine_ls_number_restraints 8
_refine_ls_shift/su_max 0.06
_refine_ls_shift/su_mean 0.01
_cod_data_source_file hw5006.cif
_cod_data_source_block CSCU2.3_publ
_cod_depositor_comments
;
The following automatic conversions were performed:
'_geom_bond_publ_flag' value 'N' changed to 'n' according to
'/home/saulius/struct/CIF-dictionaries/cif_core.dic' dictionary named
'cif_core.dic' version 2.4.1 from 2010-06-29 (6
times).

'_geom_angle_publ_flag' value 'N' changed to 'n' according to
'/home/saulius/struct/CIF-dictionaries/cif_core.dic' dictionary named
'cif_core.dic' version 2.4.1 from 2010-06-29 (16 times).

Automatic conversion script
Id: cif_fix_enum 1527 2010-12-29 10:47:43Z saulius 

The following automatic conversions were performed:

'_geom_bond_publ_flag' value 'N' changed to 'n' according to
/home/saulius/struct/CIF-dictionaries/cif_core.dic dictionary named
'cif_core.dic' version 2.4.1 from 2010-06-29 (6
times).

'_geom_angle_publ_flag' value 'N' changed to 'n' according
to /home/saulius/struct/CIF-dictionaries/cif_core.dic dictionary
named 'cif_core.dic' version 2.4.1 from 2010-06-29 (16 times).

Automatic conversion script
Id: cif_fix_values 1715 2011-07-08 13:25:40Z adriana 
;
_cod_original_cell_volume 2533.4(2)
_cod_original_sg_symbol_Hall '-i 4bd 2c 3'
_cod_original_sg_symbol_H-M 'i a -3 d'
_cod_database_code 2104677

loop_
_symmetry_equiv_pos_site_id
_symmetry_equiv_pos_as_xyz
1 +x,+y,+z
2 +z,+x,+y
3 +y,+z,+x
4 +x+1/2,+y,-z+1/2
5 -z+1/2,+x+1/2,+y
6 +y,-z+1/2,+x+1/2
7 -z,+x+1/2,-y+1/2
8 -y+1/2,-z,+x+1/2
9 +y+1/2,-z+1/2,-x
10 -x,+y+1/2,-z+1/2
11 -z+1/2,-x,+y+1/2
12 +x+1/2,-y+1/2,-z
13 +y+1/4,+x+1/4,+z+1/4
14 +z+1/4,+y+1/4,+x+1/4
15 +x+1/4,+z+1/4,+y+1/4
16 +y+3/4,+x+1/4,-z+1/4
17 -z+1/4,+y+3/4,+x+1/4
18 +x+1/4,-z+1/4,+y+3/4
19 -z+3/4,+y+3/4,-x+1/4
20 -x+1/4,-z+3/4,+y+3/4
21 +x+3/4,-z+1/4,-y+3/4
22 -y+3/4,+x+3/4,-z+1/4
23 -z+1/4,-y+3/4,+x+3/4
24 +y+3/4,-x+1/4,-z+3/4
-1 -x,-y,-z
-2 -z,-x,-y
-3 -y,-z,-x
-4 -x+1/2,-y,+z+1/2
-5 +z+1/2,-x+1/2,-y
-6 -y,+z+1/2,-x+1/2
-7 +z,-x+1/2,+y+1/2
-8 +y+1/2,+z,-x+1/2
-9 -y+1/2,+z+1/2,+x
-10 +x,-y+1/2,+z+1/2
-11 +z+1/2,+x,-y+1/2
-12 -x+1/2,+y+1/2,+z
-13 -y+3/4,-x+3/4,-z+3/4
-14 -z+3/4,-y+3/4,-x+3/4
-15 -x+3/4,-z+3/4,-y+3/4
-16 -y+1/4,-x+3/4,+z+3/4
-17 +z+3/4,-y+1/4,-x+3/4
-18 -x+3/4,+z+3/4,-y+1/4
-19 +z+1/4,-y+1/4,+x+3/4
-20 +x+3/4,+z+1/4,-y+1/4
-21 -x+1/4,+z+3/4,+y+1/4
-22 +y+1/4,-x+1/4,+z+3/4
-23 +z+3/4,+y+1/4,-x+1/4
-24 -y+1/4,+x+3/4,+z+1/4
101 +x+1/2,+y+1/2,+z+1/2
102 +z+1/2,+x+1/2,+y+1/2
103 +y+1/2,+z+1/2,+x+1/2
104 +x,+y+1/2,-z
105 -z,+x,+y+1/2
106 +y+1/2,-z,+x
107 -z+1/2,+x,-y
108 -y,-z+1/2,+x
109 +y,-z,-x+1/2
110 -x+1/2,+y,-z
111 -z,-x+1/2,+y
112 +x,-y,-z+1/2
113 +y+3/4,+x+3/4,+z+3/4
114 +z+3/4,+y+3/4,+x+3/4
115 +x+3/4,+z+3/4,+y+3/4
116 +y+1/4,+x+3/4,-z+3/4
117 -z+3/4,+y+1/4,+x+3/4
118 +x+3/4,-z+3/4,+y+1/4
119 -z+1/4,+y+1/4,-x+3/4
120 -x+3/4,-z+1/4,+y+1/4
121 +x+1/4,-z+3/4,-y+1/4
122 -y+1/4,+x+1/4,-z+3/4
123 -z+3/4,-y+1/4,+x+1/4
124 +y+1/4,-x+3/4,-z+1/4
-101 -x+1/2,-y+1/2,-z+1/2
-102 -z+1/2,-x+1/2,-y+1/2
-103 -y+1/2,-z+1/2,-x+1/2
-104 -x,-y+1/2,+z
-105 +z,-x,-y+1/2
-106 -y+1/2,+z,-x
-107 +z+1/2,-x,+y
-108 +y,+z+1/2,-x
-109 -y,+z,+x+1/2
-110 +x+1/2,-y,+z
-111 +z,+x+1/2,-y
-112 -x,+y,+z+1/2
-113 -y+1/4,-x+1/4,-z+1/4
-114 -z+1/4,-y+1/4,-x+1/4
-115 -x+1/4,-z+1/4,-y+1/4
-116 -y+3/4,-x+1/4,+z+1/4
-117 +z+1/4,-y+3/4,-x+1/4
-118 -x+1/4,+z+1/4,-y+3/4
-119 +z+3/4,-y+3/4,+x+1/4
-120 +x+1/4,+z+3/4,-y+3/4
-121 -x+3/4,+z+1/4,+y+3/4
-122 +y+3/4,-x+3/4,+z+1/4
-123 +z+1/4,+y+3/4,-x+3/4
-124 -y+3/4,+x+1/4,+z+3/4

loop_
_atom_site_type_symbol
_atom_site_label
_atom_site_fract_x
_atom_site_fract_y
_atom_site_fract_z
_atom_site_U_iso_or_equiv
_atom_site_thermal_displace_type
_atom_site_occupancy
Cs Cs 0.125 0.125 0.125 0.0398(7) Uiso 1.0
Cu Cu 0.125 0.66358(19) 0.58642(19) 0.0308(14) Uiso 0.16667
Si Si 0.125 0.66358(19) 0.58642(19) 0.0308(14) Uiso 0.83333
O O 0.4683(4) 0.3846(4) 0.1469(4) 0.054(2) Uiso 1.0

loop_
_atom_type_symbol
_atom_type_scat_dispersion_real
_atom_type_scat_dispersion_imag
_atom_type_scat_source
Cs 0.000 0.000 International_Tables_Vol_C
Cu 0.000 0.000 International_Tables_Vol_C
Si 0.000 0.000 International_Tables_Vol_C
O 0.000 0.000 International_Tables_Vol_C

loop_
_geom_angle_atom_site_label_1
_geom_angle_atom_site_label_2
_geom_angle_atom_site_label_3
_geom_angle_site_symmetry_1
_geom_angle_site_symmetry_2
_geom_angle_site_symmetry_3
_geom_angle
_geom_angle_publ_flag
O Cu O 24_465 . -4_655 112.6(3) n
O Cu O 24_465 . -9_654 106.4(4) n
O Cu O 24_465 . 118_443 112.0(3) n
O Cu O -4_655 . -9_654 112.0(3) n
O Cu O -4_655 . 118_443 101.3(4) n
O Cu O -9_654 . 118_443 112.6(3) n
O Si O 24_465 . -4_655 112.6(3) n
O Si O 24_465 . -9_654 106.4(4) n
O Si O 24_465 . 118_443 112.0(3) n
O Si O -4_655 . -9_654 112.0(3) n
O Si O -4_655 . 118_443 101.3(4) n
O Si O -9_654 . 118_443 112.6(3) n
Cu O Cu -4_555 . -7_455 142.9(3) n
Cu O Si -4_654 . -7_554 142.9(3) n
Cu O Si -7_554 . -4_654 142.9(3) n
Si O Si -4_654 . -7_554 142.9(3) n

loop_
_geom_bond_atom_site_label_1
_geom_bond_atom_site_label_2
_geom_bond_site_symmetry_1
_geom_bond_site_symmetry_2
_geom_bond_distance
_geom_bond_publ_flag
Cs O . 21_455 3.528(5) n
Cs O . -103_444 3.363(5) n
Cu O . 24_465 1.631(4) n
Cu O . -4_565 1.652(5) n
Si O . -9_555 1.631(4) n
Si O . 118_455 1.652(5) n
